data_2207644
loop_
_publ_author_name
'Shi, Jun'

_publ_section_title
;(<i>E</i>)-1-[3-(Benzyloxy)-4-methoxybenzylidene]-2-(2,4-dinitrophenyl)hydrazine
 acetonitrile solvate
;
_journal_coeditor_code SJ6150
_journal_issue 12
_journal_name_full 'Acta Crystallographica Section E'
_journal_page_first o4020
_journal_page_last o4022
_journal_paper_doi 10.1107/S1600536805035981
_journal_volume 61
_journal_year 2005
_chemical_formula_iupac 'C21 H18 N4 O6, C2 H3 N'
_chemical_formula_moiety 'C21 H18 N4 O6, C2 H3 N'
_chemical_formula_sum 'C23 H21 N5 O6'
_chemical_formula_weight 463.45
_chemical_name_systematic
;
(E)-1-[3-(Benzyloxy)-4-methoxybenzylidene]-2-(2,4-dinitrophenyl)hydrazine
acetonitrile solvate
;
_space_group_IT_number 2
_symmetry_cell_setting triclinic
_symmetry_space_group_name_Hall '-P 1'
_symmetry_space_group_name_H-M 'P -1'
_atom_sites_solution_hydrogens geom
_atom_sites_solution_primary direct
_atom_sites_solution_secondary difmap
_audit_creation_method SHELXL-97
_cell_angle_alpha 67.618(7)
_cell_angle_beta 84.794(7)
_cell_angle_gamma 87.729(8)
_cell_formula_units_Z 2
_cell_length_a 7.945(3)
_cell_length_b 12.253(5)
_cell_length_c 12.549(5)
_cell_measurement_reflns_used 1295
_cell_measurement_temperature 293(2)
_cell_measurement_theta_max 25.46
_cell_measurement_theta_min 2.57
_cell_volume 1124.9(8)
_computing_cell_refinement 'SAINT (Bruker, 1999)'
_computing_data_collection 'SMART (Bruker, 1999)'
_computing_data_reduction SAINT
_computing_molecular_graphics 'SHELXTL (Sheldrick, 1997b)'
_computing_publication_material SHELXTL
_computing_structure_refinement 'SHELXL97 (Sheldrick, 1997a)'
_computing_structure_solution 'SHELXS97 (Sheldrick, 1997a)'
_diffrn_ambient_temperature 293(2)
_diffrn_measured_fraction_theta_full 0.993
_diffrn_measured_fraction_theta_max 0.993
_diffrn_measurement_device_type 'Bruker SMART APEX CCD area-detector'
_diffrn_measurement_method '\f and \w'
_diffrn_radiation_monochromator graphite
_diffrn_radiation_source 'fine-focus sealed tube'
_diffrn_radiation_type MoK\a
_diffrn_radiation_wavelength 0.71073
_diffrn_reflns_av_R_equivalents 0.0258
_diffrn_reflns_av_sigmaI/netI 0.0610
_diffrn_reflns_limit_h_max 9
_diffrn_reflns_limit_h_min -8
_diffrn_reflns_limit_k_max 14
_diffrn_reflns_limit_k_min -11
_diffrn_reflns_limit_l_max 14
_diffrn_reflns_limit_l_min -14
_diffrn_reflns_number 5736
_diffrn_reflns_theta_full 25.01
_diffrn_reflns_theta_max 25.01
_diffrn_reflns_theta_min 1.76
_diffrn_standards_number 0
_exptl_absorpt_coefficient_mu 0.101
_exptl_absorpt_correction_T_max 0.992
_exptl_absorpt_correction_T_min 0.968
_exptl_absorpt_correction_type multi-scan
_exptl_absorpt_process_details '(SADABS; Sheldrick, 1996)'
_exptl_crystal_colour red
_exptl_crystal_density_diffrn 1.368
_exptl_crystal_density_method 'not measured'
_exptl_crystal_description block
_exptl_crystal_F_000 484
_exptl_crystal_size_max 0.20
_exptl_crystal_size_mid 0.20
_exptl_crystal_size_min 0.08
_refine_diff_density_max 0.330
_refine_diff_density_min -0.284
_refine_ls_extinction_method none
_refine_ls_goodness_of_fit_ref 1.032
_refine_ls_hydrogen_treatment constr
_refine_ls_matrix_type full
_refine_ls_number_parameters 309
_refine_ls_number_reflns 3947
_refine_ls_number_restraints 31
_refine_ls_restrained_S_all 1.044
_refine_ls_R_factor_all 0.1233
_refine_ls_R_factor_gt 0.0509
_refine_ls_shift/su_max 0.001
_refine_ls_shift/su_mean 0.000
_refine_ls_structure_factor_coef Fsqd
_refine_ls_weighting_details 'calc w = 1/[\s^2^(Fo^2^)+(0.0615P)^2^+0.2043P] where P = (Fo^2^+2Fc^2^)/3'
_refine_ls_weighting_scheme calc
_refine_ls_wR_factor_gt 0.1175
_refine_ls_wR_factor_ref 0.1531
_reflns_number_gt 1985
_reflns_number_total 3947
_reflns_threshold_expression I>2\s(I)
_cod_data_source_file sj6150.cif
_cod_data_source_block I
_cod_depositor_comments
;
The following automatic conversions were performed:
'_symmetry_cell_setting' value 'Triclinic' changed to 'triclinic'
according to '/home/saulius/struct/CIF-dictionaries/cif_core.dic'
dictionary named 'cif_core.dic' version 2.4.1 from 2010-06-29.

Automatic conversion script
Id: cif_fix_enum 1527 2010-12-29 10:47:43Z saulius 

The following automatic conversions were performed:

'_symmetry_cell_setting' value 'Triclinic' changed to 'triclinic'
according to /home/saulius/struct/CIF-dictionaries/cif_core.dic
dictionary named 'cif_core.dic' version 2.4.1 from 2010-06-29.

Automatic conversion script
Id: cif_fix_values 1715 2011-07-08 13:25:40Z adriana 
;
_cod_database_code 2207644
_cod_database_fobs_code 2207644

loop_
_symmetry_equiv_pos_as_xyz
'x, y, z'
'-x, -y, -z'

loop_
_atom_site_label
_atom_site_fract_x
_atom_site_fract_y
_atom_site_fract_z
_atom_site_U_iso_or_equiv
_atom_site_adp_type
_atom_site_calc_flag
_atom_site_refinement_flags
_atom_site_occupancy
_atom_site_type_symbol
O1 0.0349(3) 0.74348(17) 0.10520(16) 0.0552(6) Uani d . 1 O
O2 -0.1268(3) 0.91908(17) 0.13101(18) 0.0645(7) Uani d . 1 O
O3 0.4347(3) 0.3329(2) 0.79589(19) 0.0737(8) Uani d . 1 O
O4 0.5615(3) 0.1645(2) 0.85585(19) 0.0723(7) Uani d . 1 O
O5 0.7615(3) -0.0253(2) 0.6064(2) 0.0882(9) Uani d . 1 O
O6 0.6975(3) 0.0420(2) 0.4295(3) 0.0827(8) Uani d . 1 O
N1 0.2530(3) 0.5006(2) 0.49450(19) 0.0390(6) Uani d . 1 N
N2 0.3267(3) 0.4207(2) 0.58810(19) 0.0418(6) Uani d . 1 N
H2 0.3171 0.4291 0.6533 0.050 Uiso calc R 1 H
N3 0.4973(3) 0.2464(3) 0.7793(2) 0.0520(7) Uani d . 1 N
N4 0.6917(4) 0.0471(2) 0.5251(3) 0.0630(8) Uani d . 1 N
C1 -0.1224(5) 0.5222(3) 0.1336(3) 0.0600(9) Uani d . 1 C
H1 -0.1864 0.5895 0.0982 0.072 Uiso calc R 1 H
C2 -0.1999(6) 0.4145(4) 0.1797(3) 0.0775(11) Uani d . 1 C
H2A -0.3156 0.4096 0.1760 0.093 Uiso calc R 1 H
C3 -0.1089(7) 0.3144(4) 0.2310(3) 0.0836(13) Uani d . 1 C
H3 -0.1620 0.2414 0.2620 0.100 Uiso calc R 1 H
C4 0.0627(7) 0.3219(3) 0.2368(3) 0.0776(12) Uani d . 1 C
H4 0.1256 0.2539 0.2716 0.093 Uiso calc R 1 H
C5 0.1409(5) 0.4308(3) 0.1906(3) 0.0631(10) Uani d . 1 C
H5 0.2565 0.4355 0.1947 0.076 Uiso calc R 1 H
C6 0.0491(4) 0.5328(3) 0.1384(2) 0.0474(8) Uani d . 1 C
C7 0.1321(4) 0.6513(3) 0.0846(3) 0.0558(9) Uani d . 1 C
H7A 0.2414 0.6462 0.1150 0.067 Uiso calc R 1 H
H7B 0.1514 0.6717 0.0019 0.067 Uiso calc R 1 H
C8 0.0286(4) 0.7454(2) 0.2138(2) 0.0389(7) Uani d . 1 C
C9 0.0987(3) 0.6622(2) 0.3065(2) 0.0377(7) Uani d . 1 C
H9 0.1559 0.5981 0.2976 0.045 Uiso calc R 1 H
C10 0.0860(3) 0.6719(2) 0.4147(2) 0.0359(7) Uani d . 1 C
C11 0.0001(3) 0.7668(2) 0.4267(2) 0.0416(7) Uani d . 1 C
H11 -0.0098 0.7742 0.4981 0.050 Uiso calc R 1 H
C12 -0.0718(4) 0.8518(2) 0.3334(3) 0.0450(8) Uani d . 1 C
H12 -0.1285 0.9160 0.3424 0.054 Uiso calc R 1 H
C13 -0.0594(4) 0.8414(2) 0.2276(3) 0.0432(8) Uani d . 1 C
C14 -0.2080(5) 1.0225(3) 0.1363(3) 0.0699(10) Uani d . 1 C
H14A -0.3035 1.0007 0.1926 0.105 Uiso calc R 1 H
H14B -0.2454 1.0700 0.0619 0.105 Uiso calc R 1 H
H14C -0.1299 1.0668 0.1579 0.105 Uiso calc R 1 H
C15 0.1650(3) 0.5832(2) 0.5107(2) 0.0395(7) Uani d . 1 C
H15 0.1515 0.5867 0.5837 0.047 Uiso calc R 1 H
C16 0.4143(3) 0.3287(2) 0.5765(2) 0.0363(7) Uani d . 1 C
C17 0.4252(4) 0.3144(3) 0.4692(3) 0.0454(8) Uani d . 1 C
H17 0.3710 0.3688 0.4081 0.054 Uiso calc R 1 H
C18 0.5123(4) 0.2238(3) 0.4531(3) 0.0503(8) Uani d . 1 C
H18 0.5173 0.2166 0.3818 0.060 Uiso calc R 1 H
C19 0.5939(4) 0.1421(2) 0.5432(3) 0.0461(8) Uani d . 1 C
C20 0.5867(4) 0.1504(2) 0.6485(3) 0.0463(8) Uani d . 1 C
H20 0.6416 0.0949 0.7084 0.056 Uiso calc R 1 H
C21 0.4969(3) 0.2422(2) 0.6657(2) 0.0394(7) Uani d . 1 C
N5 0.5094(6) 0.7669(4) 0.8476(4) 0.1266(14) Uani d U 1 N
C22 0.6047(5) 0.8116(3) 0.8784(3) 0.0793(11) Uani d DU 1 C
C23 0.7251(5) 0.8691(3) 0.9159(3) 0.0803(11) Uani d DU 1 C
H23A 0.8086 0.9064 0.8533 0.120 Uiso calc R 1 H
H23B 0.7789 0.8121 0.9795 0.120 Uiso calc R 1 H
H23C 0.6690 0.9276 0.9401 0.120 Uiso calc R 1 H

loop_
_atom_site_aniso_label
_atom_site_aniso_U_11
_atom_site_aniso_U_22
_atom_site_aniso_U_33
_atom_site_aniso_U_12
_atom_site_aniso_U_13
_atom_site_aniso_U_23
O1 0.0808(17) 0.0473(13) 0.0380(12) 0.0115(11) -0.0074(11) -0.0174(10)
O2 0.0886(18) 0.0456(13) 0.0568(14) 0.0222(12) -0.0194(13) -0.0158(11)
O3 0.0863(19) 0.0898(18) 0.0551(15) 0.0345(15) -0.0198(13) -0.0388(14)
O4 0.0794(18) 0.0789(17) 0.0480(14) 0.0223(14) -0.0186(13) -0.0114(13)
O5 0.098(2) 0.0607(17) 0.103(2) 0.0303(15) -0.0169(17) -0.0292(16)
O6 0.098(2) 0.0741(18) 0.090(2) 0.0096(14) 0.0081(16) -0.0509(16)
N1 0.0361(15) 0.0403(14) 0.0387(14) 0.0001(11) -0.0056(11) -0.0125(12)
N2 0.0431(15) 0.0488(15) 0.0343(14) 0.0037(12) -0.0058(11) -0.0164(12)
N3 0.0452(17) 0.0608(19) 0.0459(17) 0.0064(14) -0.0049(13) -0.0162(15)
N4 0.061(2) 0.0469(18) 0.085(2) -0.0031(15) 0.0030(18) -0.0319(18)
C1 0.073(3) 0.064(3) 0.049(2) 0.007(2) -0.0058(19) -0.0293(18)
C2 0.089(3) 0.087(3) 0.069(3) -0.011(3) 0.003(2) -0.045(2)
C3 0.133(4) 0.066(3) 0.061(3) -0.027(3) 0.025(3) -0.040(2)
C4 0.130(4) 0.046(2) 0.056(2) 0.016(3) 0.002(3) -0.0229(19)
C5 0.077(3) 0.064(3) 0.054(2) 0.021(2) -0.0077(19) -0.0313(19)
C6 0.061(2) 0.051(2) 0.0368(17) 0.0092(17) -0.0042(16) -0.0257(15)
C7 0.073(3) 0.059(2) 0.0395(18) 0.0075(18) 0.0010(17) -0.0249(16)
C8 0.0451(19) 0.0349(17) 0.0374(17) -0.0024(14) -0.0021(14) -0.0146(14)
C9 0.0392(18) 0.0342(16) 0.0407(18) -0.0001(13) 0.0029(14) -0.0166(14)
C10 0.0307(17) 0.0384(17) 0.0388(17) -0.0061(13) 0.0029(13) -0.0155(14)
C11 0.0380(18) 0.0501(19) 0.0437(18) -0.0005(14) 0.0021(14) -0.0268(15)
C12 0.0402(19) 0.0387(18) 0.061(2) 0.0049(14) -0.0007(16) -0.0255(16)
C13 0.045(2) 0.0356(18) 0.048(2) 0.0007(14) -0.0031(15) -0.0143(15)
C14 0.076(3) 0.040(2) 0.085(3) 0.0176(18) -0.013(2) -0.0146(18)
C15 0.0399(18) 0.0437(18) 0.0371(17) -0.0046(14) -0.0022(14) -0.0174(14)
C16 0.0281(16) 0.0390(17) 0.0415(17) -0.0031(13) -0.0012(13) -0.0149(14)
C17 0.047(2) 0.0465(19) 0.0447(19) -0.0001(15) -0.0072(15) -0.0186(15)
C18 0.054(2) 0.050(2) 0.051(2) -0.0048(16) -0.0004(16) -0.0244(17)
C19 0.0410(19) 0.0402(19) 0.059(2) -0.0038(14) 0.0017(16) -0.0216(16)
C20 0.0358(19) 0.0415(19) 0.055(2) -0.0050(14) -0.0026(15) -0.0106(16)
C21 0.0334(17) 0.0453(18) 0.0397(18) -0.0036(14) -0.0014(14) -0.0164(14)
N5 0.1258(17) 0.1286(17) 0.1292(17) -0.0031(10) -0.0107(10) -0.0529(11)
C22 0.0786(15) 0.0801(14) 0.0803(14) 0.0020(9) -0.0054(9) -0.0321(10)
C23 0.0802(14) 0.0818(14) 0.0791(14) -0.0007(9) -0.0096(9) -0.0300(10)

loop_
_atom_type_symbol
_atom_type_description
_atom_type_scat_dispersion_real
_atom_type_scat_dispersion_imag
_atom_type_scat_source
C C 0.0033 0.0016 'International Tables Vol C Tables 4.2.6.8 and 6.1.1.4'
H H 0.0000 0.0000 'International Tables Vol C Tables 4.2.6.8 and 6.1.1.4'
N N 0.0061 0.0033 'International Tables Vol C Tables 4.2.6.8 and 6.1.1.4'
O O 0.0106 0.0060 'International Tables Vol C Tables 4.2.6.8 and 6.1.1.4'

loop_
_geom_angle_atom_site_label_1
_geom_angle_atom_site_label_2
_geom_angle_atom_site_label_3
_geom_angle
_geom_angle_publ_flag
C8 O1 C7 117.5(2) yes
C13 O2 C14 118.6(2) yes
C15 N1 N2 117.1(2) yes
C16 N2 N1 119.2(2) yes
C16 N2 H2 120.4 ?
N1 N2 H2 120.4 ?
O4 N3 O3 122.0(3) yes
O4 N3 C21 119.0(3) yes
O3 N3 C21 119.0(2) yes
O6 N4 O5 123.2(3) yes
O6 N4 C19 117.8(3) yes
O5 N4 C19 119.0(3) yes
C2 C1 C6 121.3(3) ?
C2 C1 H1 119.3 ?
C6 C1 H1 119.3 ?
C3 C2 C1 120.5(4) ?
C3 C2 H2A 119.7 ?
C1 C2 H2A 119.7 ?
C2 C3 C4 119.6(4) ?
C2 C3 H3 120.2 ?
C4 C3 H3 120.2 ?
C3 C4 C5 119.9(4) ?
C3 C4 H4 120.1 ?
C5 C4 H4 120.1 ?
C4 C5 C6 120.8(4) ?
C4 C5 H5 119.6 ?
C6 C5 H5 119.6 ?
C1 C6 C5 117.9(3) ?
C1 C6 C7 120.4(3) ?
C5 C6 C7 121.6(3) ?
O1 C7 C6 113.5(3) yes
O1 C7 H7A 108.9 ?
C6 C7 H7A 108.9 ?
O1 C7 H7B 108.9 ?
C6 C7 H7B 108.9 ?
H7A C7 H7B 107.7 ?
O1 C8 C9 125.3(3) yes
O1 C8 C13 115.3(2) yes
C9 C8 C13 119.4(3) ?
C8 C9 C10 121.2(3) ?
C8 C9 H9 119.4 ?
C10 C9 H9 119.4 ?
C11 C10 C9 118.7(3) ?
C11 C10 C15 121.6(3) ?
C9 C10 C15 119.7(2) ?
C10 C11 C12 120.7(3) ?
C10 C11 H11 119.6 ?
C12 C11 H11 119.6 ?
C13 C12 C11 120.2(3) ?
C13 C12 H12 119.9 ?
C11 C12 H12 119.9 ?
O2 C13 C12 124.9(3) yes
O2 C13 C8 115.3(3) yes
C12 C13 C8 119.8(3) ?
O2 C14 H14A 109.5 ?
O2 C14 H14B 109.5 ?
H14A C14 H14B 109.5 ?
O2 C14 H14C 109.5 ?
H14A C14 H14C 109.5 ?
H14B C14 H14C 109.5 ?
N1 C15 C10 119.9(3) yes
N1 C15 H15 120.1 ?
C10 C15 H15 120.1 ?
N2 C16 C21 124.3(3) yes
N2 C16 C17 119.6(2) yes
C21 C16 C17 116.0(3) ?
C18 C17 C16 121.9(3) ?
C18 C17 H17 119.1 ?
C16 C17 H17 119.1 ?
C17 C18 C19 119.9(3) ?
C17 C18 H18 120.1 ?
C19 C18 H18 120.1 ?
C20 C19 C18 121.0(3) ?
C20 C19 N4 119.0(3) yes
C18 C19 N4 120.0(3) yes
C19 C20 C21 119.4(3) ?
C19 C20 H20 120.3 ?
C21 C20 H20 120.3 ?
C20 C21 C16 121.8(3) ?
C20 C21 N3 116.3(3) ?
C16 C21 N3 121.9(3) yes
N5 C22 C23 179.3(5) yes
C22 C23 H23A 109.5 ?
C22 C23 H23B 109.5 ?
H23A C23 H23B 109.5 ?
C22 C23 H23C 109.5 ?
H23A C23 H23C 109.5 ?
H23B C23 H23C 109.5 ?

loop_
_geom_bond_atom_site_label_1
_geom_bond_atom_site_label_2
_geom_bond_distance
_geom_bond_publ_flag
O1 C8 1.368(3) yes
O1 C7 1.434(3) yes
O2 C13 1.365(3) yes
O2 C14 1.421(3) yes
O3 N3 1.233(3) yes
O4 N3 1.227(3) yes
O5 N4 1.229(3) yes
O6 N4 1.222(3) yes
N1 C15 1.277(3) yes
N1 N2 1.373(3) yes
N2 C16 1.349(3) yes
N2 H2 0.8600 ?
N3 C21 1.446(4) yes
N4 C19 1.452(4) yes
C1 C2 1.368(5) ?
C1 C6 1.383(4) ?
C1 H1 0.9300 ?
C2 C3 1.362(5) ?
C2 H2A 0.9300 ?
C3 C4 1.380(5) ?
C3 H3 0.9300 ?
C4 C5 1.383(5) ?
C4 H4 0.9300 ?
C5 C6 1.383(4) ?
C5 H5 0.9300 ?
C6 C7 1.499(4) ?
C7 H7A 0.9700 ?
C7 H7B 0.9700 ?
C8 C9 1.369(4) ?
C8 C13 1.404(4) ?
C9 C10 1.402(4) ?
C9 H9 0.9300 ?
C10 C11 1.375(4) ?
C10 C15 1.453(4) ?
C11 C12 1.388(4) ?
C11 H11 0.9300 ?
C12 C13 1.376(4) ?
C12 H12 0.9300 ?
C14 H14A 0.9600 ?
C14 H14B 0.9600 ?
C14 H14C 0.9600 ?
C15 H15 0.9300 ?
C16 C21 1.408(4) ?
C16 C17 1.417(4) ?
C17 C18 1.355(4) ?
C17 H17 0.9300 ?
C18 C19 1.386(4) ?
C18 H18 0.9300 ?
C19 C20 1.359(4) ?
C20 C21 1.384(4) ?
C20 H20 0.9300 ?
N5 C22 1.126(5) yes
C22 C23 1.421(5) ?
C23 H23A 0.9600 ?
C23 H23B 0.9600 ?
C23 H23C 0.9600 ?

loop_
_geom_hbond_atom_site_label_D
_geom_hbond_atom_site_label_H
_geom_hbond_atom_site_label_A
_geom_hbond_distance_DH
_geom_hbond_distance_HA
_geom_hbond_distance_DA
_geom_hbond_angle_DHA
_geom_hbond_publ_flag
N2 H2 O3 0.860 2.018 2.625(3) 127 yes

loop_
_geom_torsion_atom_site_label_1
_geom_torsion_atom_site_label_2
_geom_torsion_atom_site_label_3
_geom_torsion_atom_site_label_4
_geom_torsion
C15 N1 N2 C16 177.0(3)
C6 C1 C2 C3 -0.6(5)
C1 C2 C3 C4 0.2(5)
C2 C3 C4 C5 0.1(5)
C3 C4 C5 C6 0.0(5)
C2 C1 C6 C5 0.6(4)
C2 C1 C6 C7 178.5(3)
C4 C5 C6 C1 -0.3(4)
C4 C5 C6 C7 -178.1(3)
C8 O1 C7 C6 73.8(3)
C1 C6 C7 O1 42.0(4)
C5 C6 C7 O1 -140.2(3)
C7 O1 C8 C9 -4.3(4)
C7 O1 C8 C13 176.2(3)
O1 C8 C9 C10 179.8(3)
C13 C8 C9 C10 -0.8(4)
C8 C9 C10 C11 0.4(4)
C8 C9 C10 C15 -178.7(3)
C9 C10 C11 C12 -0.4(4)
C15 C10 C11 C12 178.8(3)
C10 C11 C12 C13 0.7(4)
C14 O2 C13 C12 3.8(4)
C14 O2 C13 C8 -175.9(3)
C11 C12 C13 O2 179.3(3)
C11 C12 C13 C8 -1.0(4)
O1 C8 C13 O2 0.2(4)
C9 C8 C13 O2 -179.2(3)
O1 C8 C13 C12 -179.5(3)
C9 C8 C13 C12 1.0(4)
N2 N1 C15 C10 178.9(2)
C11 C10 C15 N1 -175.4(3)
C9 C10 C15 N1 3.7(4)
N1 N2 C16 C21 179.2(2)
N1 N2 C16 C17 -1.6(4)
N2 C16 C17 C18 179.7(3)
C21 C16 C17 C18 -1.0(4)
C16 C17 C18 C19 0.0(5)
C17 C18 C19 C20 0.7(5)
C17 C18 C19 N4 -178.1(3)
O6 N4 C19 C20 -179.4(3)
O5 N4 C19 C20 2.0(4)
O6 N4 C19 C18 -0.6(4)
O5 N4 C19 C18 -179.2(3)
C18 C19 C20 C21 -0.2(4)
N4 C19 C20 C21 178.5(3)
C19 C20 C21 C16 -0.9(4)
C19 C20 C21 N3 -179.0(3)
N2 C16 C21 C20 -179.3(3)
C17 C16 C21 C20 1.5(4)
N2 C16 C21 N3 -1.3(4)
C17 C16 C21 N3 179.5(2)
O4 N3 C21 C20 -6.8(4)
O3 N3 C21 C20 172.4(3)
O4 N3 C21 C16 175.1(3)
O3 N3 C21 C16 -5.7(4)
